data_2204617
loop_
_publ_author_name
'Berger, Harald'
'Bubenitschek, Peter'
'Hopf, Henning'
'Jones, Peter G.'

_publ_section_title
;
 1,1-Diphenyl-2,2-bis(trimethylsilylethynyl)ethene
;
_journal_issue 12
_journal_name_full 'Acta Crystallographica Section E'
_journal_page_first o2209
_journal_page_last o2210
_journal_paper_doi 10.1107/S1600536804027448
_journal_volume 60
_journal_year 2004
_chemical_formula_iupac 'C24 H28 Si2'
_chemical_formula_moiety 'C24 H28 Si2'
_chemical_formula_sum 'C24 H28 Si2'
_chemical_formula_weight 372.64
_chemical_name_systematic
;
1,1-Diphenyl-2,2-bis(trimethylsilylethynyl)ethene
;
_space_group_IT_number 2
_symmetry_cell_setting triclinic
_symmetry_space_group_name_Hall '-P 1'
_symmetry_space_group_name_H-M 'P -1'
_atom_sites_solution_hydrogens geom
_atom_sites_solution_primary direct
_atom_sites_solution_secondary difmap
_audit_creation_method SHELXL-97
_cell_angle_alpha 95.51(3)
_cell_angle_beta 107.26(3)
_cell_angle_gamma 98.19(3)
_cell_formula_units_Z 2
_cell_length_a 10.026(3)
_cell_length_b 10.123(3)
_cell_length_c 12.363(4)
_cell_measurement_reflns_used 54
_cell_measurement_temperature 143(2)
_cell_measurement_theta_max 11.5
_cell_measurement_theta_min 10
_cell_volume 1173.3(7)
_computing_cell_refinement DIF4
_computing_data_collection 'DIF4 (Stoe & Cie, 1992)'
_computing_data_reduction 'REDU4 (Stoe & Cie, 1992)'
_computing_molecular_graphics 'XP (Siemens, 1994)'
_computing_publication_material SHELXL97
_computing_structure_refinement 'SHELXL97 (Sheldrick, 1997)'
_computing_structure_solution 'SHELXS97 (Sheldrick, 1990)'
_diffrn_ambient_temperature 143(2)
_diffrn_measured_fraction_theta_full 0.998
_diffrn_measured_fraction_theta_max 0.998
_diffrn_measurement_device_type 'Stoe Stadi-4'
_diffrn_measurement_method \w/\q
_diffrn_radiation_monochromator graphite
_diffrn_radiation_source 'fine-focus sealed tube'
_diffrn_radiation_type MoK\a
_diffrn_radiation_wavelength 0.71073
_diffrn_reflns_av_R_equivalents 0.0427
_diffrn_reflns_av_sigmaI/netI 0.0513
_diffrn_reflns_limit_h_max 11
_diffrn_reflns_limit_h_min -11
_diffrn_reflns_limit_k_max 11
_diffrn_reflns_limit_k_min -12
_diffrn_reflns_limit_l_max 14
_diffrn_reflns_limit_l_min -14
_diffrn_reflns_number 8570
_diffrn_reflns_theta_full 25.00
_diffrn_reflns_theta_max 25.05
_diffrn_reflns_theta_min 3.18
_diffrn_standards_decay_% 0
_diffrn_standards_interval_time 60
_diffrn_standards_number 3
_exptl_absorpt_coefficient_mu 0.156
_exptl_absorpt_correction_type none
_exptl_crystal_colour colourless
_exptl_crystal_density_diffrn 1.055
_exptl_crystal_density_method 'not measured'
_exptl_crystal_description tablet
_exptl_crystal_F_000 400
_exptl_crystal_size_max 0.5
_exptl_crystal_size_mid 0.5
_exptl_crystal_size_min 0.2
_refine_diff_density_max 0.375
_refine_diff_density_min -0.326
_refine_ls_extinction_method none
_refine_ls_goodness_of_fit_ref 1.022
_refine_ls_hydrogen_treatment constr
_refine_ls_matrix_type full
_refine_ls_number_parameters 241
_refine_ls_number_reflns 4131
_refine_ls_number_restraints 0
_refine_ls_restrained_S_all 1.022
_refine_ls_R_factor_all 0.0685
_refine_ls_R_factor_gt 0.0484
_refine_ls_shift/su_max 0.000
_refine_ls_shift/su_mean 0.000
_refine_ls_structure_factor_coef Fsqd
_refine_ls_weighting_details 'calc w = 1/[\s^2^(Fo^2^)+(0.0485P)^2^+0.5199P] where P = (Fo^2^+2Fc^2^)/3'
_refine_ls_weighting_scheme calc
_refine_ls_wR_factor_gt 0.1119
_refine_ls_wR_factor_ref 0.1238
_reflns_number_gt 3165
_reflns_number_total 4131
_reflns_threshold_expression I>2\s(I)
_cod_data_source_file bt6559.cif
_cod_data_source_block 3
_cod_original_cell_volume 1173.3(6)
_cod_database_code 2204617
_cod_database_fobs_code 2204617

loop_
_symmetry_equiv_pos_as_xyz
'x, y, z'
'-x, -y, -z'

loop_
_atom_site_label
_atom_site_fract_x
_atom_site_fract_y
_atom_site_fract_z
_atom_site_U_iso_or_equiv
_atom_site_adp_type
_atom_site_calc_flag
_atom_site_refinement_flags
_atom_site_occupancy
_atom_site_type_symbol
Si1 0.62665(7) 0.74540(7) 0.18909(6) 0.03427(19) Uani d . 1 Si
C1 0.4085(2) 0.3152(2) 0.33153(17) 0.0270(5) Uani d . 1 C
C2 0.3535(2) 0.3861(2) 0.24585(18) 0.0284(5) Uani d . 1 C
C3 0.4385(2) 0.5002(2) 0.22252(18) 0.0302(5) Uani d . 1 C
C4 0.5074(2) 0.5985(2) 0.20527(18) 0.0326(5) Uani d . 1 C
C5 0.5629(2) 0.3403(2) 0.39430(18) 0.0288(5) Uani d . 1 C
C6 0.6612(2) 0.3349(3) 0.3358(2) 0.0402(6) Uani d . 1 C
H6 0.6300 0.3185 0.2545 0.048 Uiso calc R 1 H
C7 0.8049(3) 0.3533(3) 0.3959(2) 0.0492(7) Uani d . 1 C
H7 0.8717 0.3490 0.3554 0.059 Uiso calc R 1 H
C8 0.8513(3) 0.3777(3) 0.5133(2) 0.0471(7) Uani d . 1 C
H8 0.9498 0.3904 0.5540 0.057 Uiso calc R 1 H
C9 0.7550(3) 0.3839(2) 0.5721(2) 0.0412(6) Uani d . 1 C
H9 0.7871 0.4019 0.6534 0.049 Uiso calc R 1 H
C10 0.6108(2) 0.3638(2) 0.51295(19) 0.0325(5) Uani d . 1 C
H10 0.5445 0.3662 0.5540 0.039 Uiso calc R 1 H
C11 0.5760(3) 0.8993(3) 0.2471(3) 0.0616(8) Uani d . 1 C
H11A 0.4793 0.9054 0.2015 0.074 Uiso calc R 1 H
H11B 0.6420 0.9789 0.2438 0.074 Uiso calc R 1 H
H11C 0.5797 0.8950 0.3268 0.074 Uiso calc R 1 H
C12 0.8084(3) 0.7327(3) 0.2754(3) 0.0618(8) Uani d . 1 C
H12A 0.8758 0.8089 0.2682 0.074 Uiso calc R 1 H
H12B 0.8324 0.6480 0.2479 0.074 Uiso calc R 1 H
H12C 0.8134 0.7345 0.3559 0.074 Uiso calc R 1 H
C13 0.6105(3) 0.7435(3) 0.0361(2) 0.0514(7) Uani d . 1 C
H13A 0.6887 0.8083 0.0288 0.062 Uiso calc R 1 H
H13B 0.5198 0.7683 -0.0044 0.062 Uiso calc R 1 H
H13C 0.6145 0.6528 0.0028 0.062 Uiso calc R 1 H
Si1' -0.10141(7) 0.27322(8) 0.02839(6) 0.0419(2) Uani d . 1 Si
C3' 0.2076(2) 0.3531(2) 0.17396(19) 0.0321(5) Uani d . 1 C
C4' 0.0867(2) 0.3244(2) 0.1120(2) 0.0370(6) Uani d . 1 C
C5' 0.3193(2) 0.2068(2) 0.36452(18) 0.0294(5) Uani d . 1 C
C6' 0.1869(2) 0.2208(3) 0.3755(2) 0.0379(6) Uani d . 1 C
H6' 0.1530 0.3029 0.3637 0.045 Uiso calc R 1 H
C7' 0.1051(3) 0.1159(3) 0.4035(2) 0.0470(7) Uani d . 1 C
H7' 0.0150 0.1260 0.4101 0.056 Uiso calc R 1 H
C8' 0.1536(3) -0.0034(3) 0.4219(2) 0.0473(7) Uani d . 1 C
H8' 0.0965 -0.0757 0.4400 0.057 Uiso calc R 1 H
C9' 0.2850(3) -0.0173(3) 0.4138(2) 0.0458(6) Uani d . 1 C
H9' 0.3193 -0.0990 0.4273 0.055 Uiso calc R 1 H
C10' 0.3671(2) 0.0874(2) 0.3861(2) 0.0358(5) Uani d . 1 C
H10' 0.4582 0.0772 0.3818 0.043 Uiso calc R 1 H
C11' -0.1670(4) 0.1131(3) 0.0713(4) 0.0832(12) Uani d . 1 C
H11D -0.1178 0.0428 0.0500 0.100 Uiso calc R 1 H
H11E -0.2693 0.0862 0.0323 0.100 Uiso calc R 1 H
H11F -0.1487 0.1252 0.1543 0.100 Uiso calc R 1 H
C12' -0.1210(3) 0.2577(4) -0.1255(2) 0.0719(10) Uani d . 1 C
H12D -0.2220 0.2368 -0.1701 0.086 Uiso calc R 1 H
H12E -0.0738 0.1851 -0.1457 0.086 Uiso calc R 1 H
H12F -0.0776 0.3429 -0.1425 0.086 Uiso calc R 1 H
C13' -0.1952(3) 0.4074(3) 0.0664(3) 0.0575(8) Uani d . 1 C
H13D -0.2962 0.3840 0.0220 0.069 Uiso calc R 1 H
H13E -0.1544 0.4935 0.0489 0.069 Uiso calc R 1 H
H13F -0.1844 0.4155 0.1483 0.069 Uiso calc R 1 H

loop_
_atom_site_aniso_label
_atom_site_aniso_U_11
_atom_site_aniso_U_22
_atom_site_aniso_U_33
_atom_site_aniso_U_12
_atom_site_aniso_U_13
_atom_site_aniso_U_23
Si1 0.0301(3) 0.0326(4) 0.0379(4) -0.0031(3) 0.0137(3) -0.0022(3)
C1 0.0269(11) 0.0281(12) 0.0270(11) 0.0064(9) 0.0099(9) 0.0015(9)
C2 0.0250(11) 0.0321(12) 0.0277(11) 0.0035(9) 0.0083(9) 0.0046(9)
C3 0.0252(11) 0.0373(13) 0.0258(11) 0.0061(10) 0.0041(9) 0.0055(10)
C4 0.0262(12) 0.0375(13) 0.0310(12) 0.0010(10) 0.0065(10) 0.0055(10)
C5 0.0295(11) 0.0246(11) 0.0327(12) 0.0066(9) 0.0080(9) 0.0086(9)
C6 0.0319(13) 0.0512(16) 0.0386(13) 0.0111(11) 0.0096(11) 0.0116(12)
C7 0.0290(13) 0.0602(18) 0.0624(18) 0.0120(12) 0.0146(12) 0.0218(14)
C8 0.0275(13) 0.0380(15) 0.0662(18) 0.0032(10) -0.0014(12) 0.0168(13)
C9 0.0436(14) 0.0295(13) 0.0381(13) 0.0023(11) -0.0044(11) 0.0063(10)
C10 0.0367(12) 0.0259(12) 0.0330(12) 0.0065(9) 0.0066(10) 0.0077(9)
C11 0.071(2) 0.0435(17) 0.076(2) 0.0070(15) 0.0367(17) -0.0036(15)
C12 0.0335(14) 0.074(2) 0.0668(19) -0.0025(14) 0.0102(13) -0.0101(16)
C13 0.0603(17) 0.0452(16) 0.0492(16) -0.0069(13) 0.0259(14) 0.0062(13)
Si1' 0.0271(3) 0.0486(4) 0.0426(4) -0.0043(3) 0.0025(3) 0.0146(3)
C3' 0.0319(13) 0.0337(13) 0.0315(12) 0.0040(10) 0.0102(10) 0.0114(10)
C4' 0.0316(13) 0.0388(14) 0.0378(13) 0.0005(10) 0.0060(11) 0.0164(11)
C5' 0.0286(11) 0.0320(12) 0.0251(11) 0.0034(9) 0.0063(9) 0.0030(9)
C6' 0.0349(13) 0.0456(15) 0.0408(14) 0.0123(11) 0.0175(11) 0.0167(11)
C7' 0.0373(14) 0.0630(18) 0.0468(15) 0.0053(13) 0.0202(12) 0.0199(13)
C8' 0.0488(16) 0.0445(16) 0.0404(14) -0.0126(12) 0.0098(12) 0.0111(12)
C9' 0.0519(16) 0.0274(13) 0.0514(16) 0.0020(11) 0.0080(13) 0.0072(11)
C10' 0.0340(13) 0.0299(13) 0.0406(13) 0.0045(10) 0.0088(10) 0.0020(10)
C11' 0.057(2) 0.057(2) 0.119(3) -0.0144(16) 0.010(2) 0.033(2)
C12' 0.0479(18) 0.104(3) 0.0469(18) -0.0051(17) 0.0027(14) -0.0036(18)
C13' 0.0372(15) 0.074(2) 0.0615(18) 0.0083(14) 0.0133(13) 0.0214(16)

loop_
_atom_type_symbol
_atom_type_description
_atom_type_scat_dispersion_real
_atom_type_scat_dispersion_imag
_atom_type_scat_source
C C 0.0033 0.0016 'International Tables Vol C Tables 4.2.6.8 and 6.1.1.4'
H H 0.0000 0.0000 'International Tables Vol C Tables 4.2.6.8 and 6.1.1.4'
Si Si 0.0817 0.0704 'International Tables Vol C Tables 4.2.6.8 and 6.1.1.4'

loop_
_geom_angle_atom_site_label_1
_geom_angle_atom_site_label_2
_geom_angle_atom_site_label_3
_geom_angle
_geom_angle_publ_flag
C4 Si1 C13 109.35(12) ?
C4 Si1 C12 106.87(13) ?
C13 Si1 C12 111.59(14) ?
C4 Si1 C11 107.99(13) ?
C13 Si1 C11 111.20(15) ?
C12 Si1 C11 109.67(15) ?
C2 C1 C5' 122.22(19) ?
C2 C1 C5 121.17(19) ?
C5' C1 C5 116.58(18) y
C1 C2 C3' 122.5(2) ?
C1 C2 C3 121.56(19) ?
C3' C2 C3 115.91(19) y
C4 C3 C2 177.6(2) ?
C3 C4 Si1 174.7(2) ?
C10 C5 C6 118.9(2) ?
C10 C5 C1 120.2(2) ?
C6 C5 C1 120.8(2) ?
C7 C6 C5 120.2(2) ?
C7 C6 H6 119.9 ?
C5 C6 H6 119.9 ?
C8 C7 C6 120.4(2) ?
C8 C7 H7 119.8 ?
C6 C7 H7 119.8 ?
C7 C8 C9 120.0(2) ?
C7 C8 H8 120.0 ?
C9 C8 H8 120.0 ?
C8 C9 C10 120.1(2) ?
C8 C9 H9 120.0 ?
C10 C9 H9 120.0 ?
C5 C10 C9 120.4(2) ?
C5 C10 H10 119.8 ?
C9 C10 H10 119.8 ?
Si1 C11 H11A 109.5 ?
Si1 C11 H11B 109.5 ?
H11A C11 H11B 109.5 ?
Si1 C11 H11C 109.5 ?
H11A C11 H11C 109.5 ?
H11B C11 H11C 109.5 ?
Si1 C12 H12A 109.5 ?
Si1 C12 H12B 109.5 ?
H12A C12 H12B 109.5 ?
Si1 C12 H12C 109.5 ?
H12A C12 H12C 109.5 ?
H12B C12 H12C 109.5 ?
Si1 C13 H13A 109.5 ?
Si1 C13 H13B 109.5 ?
H13A C13 H13B 109.5 ?
Si1 C13 H13C 109.5 ?
H13A C13 H13C 109.5 ?
H13B C13 H13C 109.5 ?
C4' Si1' C12' 109.50(13) ?
C4' Si1' C11' 107.34(14) ?
C12' Si1' C11' 112.70(19) ?
C4' Si1' C13' 107.29(13) ?
C12' Si1' C13' 109.69(16) ?
C11' Si1' C13' 110.14(16) ?
C4' C3' C2 178.6(3) ?
C3' C4' Si1' 174.7(2) ?
C10' C5' C6' 118.1(2) ?
C10' C5' C1 119.7(2) ?
C6' C5' C1 122.2(2) ?
C7' C6' C5' 120.5(2) ?
C7' C6' H6' 119.8 ?
C5' C6' H6' 119.8 ?
C8' C7' C6' 120.4(2) ?
C8' C7' H7' 119.8 ?
C6' C7' H7' 119.8 ?
C9' C8' C7' 119.8(2) ?
C9' C8' H8' 120.1 ?
C7' C8' H8' 120.1 ?
C8' C9' C10' 120.0(2) ?
C8' C9' H9' 120.0 ?
C10' C9' H9' 120.0 ?
C9' C10' C5' 121.3(2) ?
C9' C10' H10' 119.4 ?
C5' C10' H10' 119.4 ?
Si1' C11' H11D 109.5 ?
Si1' C11' H11E 109.5 ?
H11D C11' H11E 109.5 ?
Si1' C11' H11F 109.5 ?
H11D C11' H11F 109.5 ?
H11E C11' H11F 109.5 ?
Si1' C12' H12D 109.5 ?
Si1' C12' H12E 109.5 ?
H12D C12' H12E 109.5 ?
Si1' C12' H12F 109.5 ?
H12D C12' H12F 109.5 ?
H12E C12' H12F 109.5 ?
Si1' C13' H13D 109.5 ?
Si1' C13' H13E 109.5 ?
H13D C13' H13E 109.5 ?
Si1' C13' H13F 109.5 ?
H13D C13' H13F 109.5 ?
H13E C13' H13F 109.5 ?

loop_
_geom_bond_atom_site_label_1
_geom_bond_atom_site_label_2
_geom_bond_distance
_geom_bond_publ_flag
Si1 C4 1.837(2) ?
Si1 C13 1.848(3) ?
Si1 C12 1.848(3) ?
Si1 C11 1.851(3) ?
C1 C2 1.361(3) y
C1 C5' 1.480(3) ?
C1 C5 1.484(3) ?
C2 C3' 1.440(3) ?
C2 C3 1.441(3) ?
C3 C4 1.202(3) y
C5 C10 1.386(3) ?
C5 C6 1.388(3) ?
C6 C7 1.387(3) ?
C6 H6 0.9500 ?
C7 C8 1.373(4) ?
C7 H7 0.9500 ?
C8 C9 1.374(4) ?
C8 H8 0.9500 ?
C9 C10 1.388(3) ?
C9 H9 0.9500 ?
C10 H10 0.9500 ?
C11 H11A 0.9800 ?
C11 H11B 0.9800 ?
C11 H11C 0.9800 ?
C12 H12A 0.9800 ?
C12 H12B 0.9800 ?
C12 H12C 0.9800 ?
C13 H13A 0.9800 ?
C13 H13B 0.9800 ?
C13 H13C 0.9800 ?
Si1' C4' 1.832(2) ?
Si1' C12' 1.842(3) ?
Si1' C11' 1.847(3) ?
Si1' C13' 1.859(3) ?
C3' C4' 1.202(3) y
C5' C10' 1.384(3) ?
C5' C6' 1.399(3) ?
C6' C7' 1.382(3) ?
C6' H6' 0.9500 ?
C7' C8' 1.378(4) ?
C7' H7' 0.9500 ?
C8' C9' 1.377(4) ?
C8' H8' 0.9500 ?
C9' C10' 1.380(3) ?
C9' H9' 0.9500 ?
C10' H10' 0.9500 ?
C11' H11D 0.9800 ?
C11' H11E 0.9800 ?
C11' H11F 0.9800 ?
C12' H12D 0.9800 ?
C12' H12E 0.9800 ?
C12' H12F 0.9800 ?
C13' H13D 0.9800 ?
C13' H13E 0.9800 ?
C13' H13F 0.9800 ?

loop_
_geom_torsion_atom_site_label_1
_geom_torsion_atom_site_label_2
_geom_torsion_atom_site_label_3
_geom_torsion_atom_site_label_4
_geom_torsion
_geom_torsion_publ_flag
C5' C1 C2 C3' -5.9(3) ?
C5 C1 C2 C3' 172.1(2) ?
C5' C1 C2 C3 173.49(19) ?
C5 C1 C2 C3 -8.5(3) y
C2 C1 C5 C10 128.7(2) ?
C5' C1 C5 C10 -53.2(3) ?
C2 C1 C5 C6 -54.1(3) y
C5' C1 C5 C6 124.0(2) ?
C10 C5 C6 C7 -0.2(4) ?
C1 C5 C6 C7 -177.4(2) ?
C5 C6 C7 C8 -0.3(4) ?
C6 C7 C8 C9 0.1(4) ?
C7 C8 C9 C10 0.8(4) ?
C6 C5 C10 C9 1.1(3) ?
C1 C5 C10 C9 178.3(2) ?
C8 C9 C10 C5 -1.4(3) ?
C2 C1 C5' C10' 136.7(2) ?
C5 C1 C5' C10' -41.3(3) ?
C2 C1 C5' C6' -43.6(3) y
C5 C1 C5' C6' 138.3(2) ?
C10' C5' C6' C7' -2.1(3) ?
C1 C5' C6' C7' 178.2(2) ?
C5' C6' C7' C8' 0.6(4) ?
C6' C7' C8' C9' 0.9(4) ?
C7' C8' C9' C10' -0.7(4) ?
C8' C9' C10' C5' -0.9(4) ?
C6' C5' C10' C9' 2.3(3) ?
C1 C5' C10' C9' -178.1(2) ?

loop_
_cod_related_entry_id
_cod_related_entry_database
_cod_related_entry_code
1 ChemSpider 21130230
